data_7013207
loop_
_publ_author_name
'Sun, Yan-Qiong'
'Zhang, Jie'
'Yang, Guo-Yu'

_publ_section_title
;
 One- and two-dimensional coordination assemblies of a novel redox-active
 bipyridinium dimer ligand with magnetic oxalate complexes
;
_journal_coden_ASTM DTARAF
_journal_issue 18
_journal_name_full 'Dalton Transactions'
_journal_page_first 3634
_journal_page_last 3638
_journal_paper_doi 10.1039/b305560d
_journal_year 2003
_chemical_formula_sum 'C34 H31 Co2 N6 O17.5'
_chemical_formula_weight 921.51
_space_group_IT_number 14
_symmetry_cell_setting monoclinic
_symmetry_space_group_name_Hall '-P 2yn'
_symmetry_space_group_name_H-M 'P 1 21/n 1'
_atom_sites_solution_hydrogens geom
_atom_sites_solution_primary direct
_atom_sites_solution_secondary difmap
_audit_creation_method SHELXL-97
_cell_angle_alpha 90.00
_cell_angle_beta 90.974(2)
_cell_angle_gamma 90.00
_cell_formula_units_Z 4
_cell_length_a 9.1401(7)
_cell_length_b 16.9414(13)
_cell_length_c 24.0854(19)
_cell_measurement_reflns_used 57
_cell_measurement_temperature 293(2)
_cell_measurement_theta_max 25.06
_cell_measurement_theta_min 1.69
_cell_volume 3729.0(5)
_computing_cell_refinement 'Siemens SMART'
_computing_data_collection 'Siemens SMART'
_computing_data_reduction 'Siemens XPREP'
_computing_molecular_graphics Shelxl-97
_computing_publication_material Shelxl-97
_computing_structure_refinement 'Siemens SHELXLTL'
_computing_structure_solution 'Siemens SHELXLTL'
_diffrn_ambient_temperature 293(2)
_diffrn_measured_fraction_theta_full 0.934
_diffrn_measured_fraction_theta_max 0.934
_diffrn_measurement_device_type 'Siemens Smart CCD'
_diffrn_measurement_method '\w scan'
_diffrn_radiation_monochromator graphite
_diffrn_radiation_source 'fine-focus sealed tube'
_diffrn_radiation_type MoK\a
_diffrn_radiation_wavelength 0.71073
_diffrn_reflns_av_R_equivalents 0.0585
_diffrn_reflns_av_sigmaI/netI 0.0808
_diffrn_reflns_limit_h_max 9
_diffrn_reflns_limit_h_min -10
_diffrn_reflns_limit_k_max 20
_diffrn_reflns_limit_k_min -20
_diffrn_reflns_limit_l_max 28
_diffrn_reflns_limit_l_min -11
_diffrn_reflns_number 11625
_diffrn_reflns_theta_full 25.06
_diffrn_reflns_theta_max 25.06
_diffrn_reflns_theta_min 1.69
_exptl_absorpt_coefficient_mu 0.978
_exptl_absorpt_correction_T_max .889
_exptl_absorpt_correction_T_min .710
_exptl_absorpt_correction_type empirical
_exptl_absorpt_process_details 'SADABS(Sheldrick, 1996)'
_exptl_crystal_colour red
_exptl_crystal_density_diffrn 1.641
_exptl_crystal_density_method 'not measured'
_exptl_crystal_description block
_exptl_crystal_F_000 1884
_exptl_crystal_size_max .48
_exptl_crystal_size_mid .30
_exptl_crystal_size_min .12
_refine_diff_density_max 0.432
_refine_diff_density_min -0.356
_refine_diff_density_rms 0.084
_refine_ls_extinction_method none
_refine_ls_goodness_of_fit_ref 1.153
_refine_ls_hydrogen_treatment mixed
_refine_ls_matrix_type full
_refine_ls_number_parameters 621
_refine_ls_number_reflns 6163
_refine_ls_number_restraints 0
_refine_ls_restrained_S_all 1.153
_refine_ls_R_factor_all 0.1501
_refine_ls_R_factor_gt 0.0818
_refine_ls_shift/su_max 0.000
_refine_ls_shift/su_mean 0.000
_refine_ls_structure_factor_coef Fsqd
_refine_ls_weighting_details 'calc w=1/[\s^2^(Fo^2^)+(0.0310P)^2^+14.4861P] where P=(Fo^2^+2Fc^2^)/3'
_refine_ls_weighting_scheme calc
_refine_ls_wR_factor_gt 0.1404
_refine_ls_wR_factor_ref 0.1748
_reflns_number_gt 3770
_reflns_number_total 6163
_reflns_threshold_expression >2sigma(I)
_cod_data_source_file b305560d.txt
_cod_data_source_block s_2
_cod_depositor_comments
;
The following automatic conversions were performed:
'_symmetry_cell_setting' value 'Monoclinic' changed to 'monoclinic'
according to '/home/saulius/struct/CIF-dictionaries/cif_core.dic'
dictionary named 'cif_core.dic' version 2.4.1 from 2010-06-29.

Automatic conversion script
Id: cif_fix_enum 1527 2010-12-29 10:47:43Z saulius 
;
_cod_original_sg_symbol_H-M P2(1)/n
_cod_original_formula_sum 'C34 H31 Co2 N6 O17.50'
_cod_database_code 7013207

loop_
_symmetry_equiv_pos_as_xyz
'x, y, z'
'-x+1/2, y+1/2, -z+1/2'
'-x, -y, -z'
'x-1/2, -y-1/2, z-1/2'

loop_
_atom_site_label
_atom_site_type_symbol
_atom_site_fract_x
_atom_site_fract_y
_atom_site_fract_z
_atom_site_U_iso_or_equiv
_atom_site_adp_type
_atom_site_occupancy
_atom_site_symmetry_multiplicity
_atom_site_calc_flag
_atom_site_refinement_flags
_atom_site_disorder_assembly
_atom_site_disorder_group
Co1 Co 0.96086(12) 0.45993(7) 0.22946(5) 0.0547(3) Uani 1 1 d . . .
Co2 Co 0.46238(12) 0.64024(6) 0.24514(5) 0.0523(3) Uani 1 1 d . . .
O1 O 1.1067(6) 0.2484(3) 0.2900(2) 0.0611(15) Uani 1 1 d . . .
O2 O 0.9520(5) 0.2233(3) 0.1958(2) 0.0496(13) Uani 1 1 d . . .
O3 O 1.0670(6) 0.3772(3) 0.2818(2) 0.0621(16) Uani 1 1 d . . .
O4 O 0.9225(6) 0.3532(3) 0.1856(2) 0.0538(14) Uani 1 1 d . . .
O5 O 0.7615(5) 0.4636(3) 0.2725(2) 0.0504(13) Uani 1 1 d . . .
O6 O 0.8396(6) 0.5456(3) 0.1835(2) 0.0596(15) Uani 1 1 d . . .
O7 O 0.5633(6) 0.5390(3) 0.2819(2) 0.0537(14) Uani 1 1 d . . .
O8 O 0.6530(6) 0.6276(3) 0.1959(2) 0.0542(14) Uani 1 1 d . . .
O9 O 0.2650(5) 0.6195(3) 0.2881(2) 0.0502(13) Uani 1 1 d . . .
O10 O 0.3457(6) 0.5662(3) 0.1885(2) 0.0566(14) Uani 1 1 d . . .
O11 O 0.0591(5) 0.5493(3) 0.2810(2) 0.0511(13) Uani 1 1 d . . .
O12 O 0.1482(6) 0.4893(3) 0.1836(2) 0.0625(16) Uani 1 1 d . . .
N1 N 0.9217(8) -0.2572(4) 0.0819(3) 0.0549(17) Uani 1 1 d . . .
N2 N 0.7406(6) 0.1442(3) 0.1029(2) 0.0344(13) Uani 1 1 d . . .
N3 N 0.7518(6) 0.2657(3) 0.0620(2) 0.0390(14) Uani 1 1 d . . .
N4 N 0.7152(6) 0.3434(3) 0.0558(2) 0.0410(14) Uani 1 1 d . . .
N5 N 0.5949(6) 0.4566(3) 0.0806(2) 0.0353(13) Uani 1 1 d . . .
N6 N 0.4318(8) 0.8568(4) 0.0403(3) 0.0590(18) Uani 1 1 d . . .
C1 C 0.8262(10) -0.2318(5) 0.1182(4) 0.054(2) Uani 1 1 d . . .
C2 C 0.9772(9) -0.2032(4) 0.0485(4) 0.055(2) Uani 1 1 d . . .
C3 C 0.9437(9) -0.1249(5) 0.0512(4) 0.054(2) Uani 1 1 d . . .
C4 C 0.7834(9) -0.1538(4) 0.1234(3) 0.047(2) Uani 1 1 d . . .
C5 C 0.8446(8) -0.0984(4) 0.0889(3) 0.0423(18) Uani 1 1 d . . .
C6 C 0.8074(8) -0.0130(4) 0.0936(3) 0.0368(16) Uani 1 1 d . . .
C7 C 0.6639(8) 0.0119(4) 0.1045(3) 0.0414(18) Uani 1 1 d . . .
C8 C 0.9125(8) 0.0445(4) 0.0870(3) 0.0402(17) Uani 1 1 d . . .
C9 C 0.6324(9) 0.0891(4) 0.1083(3) 0.0425(18) Uani 1 1 d . . .
C10 C 0.8789(8) 0.1226(4) 0.0928(3) 0.0374(17) Uani 1 1 d . . .
C11 C 0.7021(7) 0.2271(4) 0.1047(3) 0.0316(15) Uani 1 1 d . . .
C12 C 0.6188(7) 0.2593(4) 0.1483(3) 0.0370(16) Uani 1 1 d . . .
C13 C 0.5823(8) 0.2192(5) 0.1971(3) 0.0440(18) Uani 1 1 d . . .
C14 C 0.5010(8) 0.3763(5) 0.1842(3) 0.047(2) Uani 1 1 d . . .
C15 C 0.5801(7) 0.3385(4) 0.1419(3) 0.0323(15) Uani 1 1 d . . .
C16 C 0.6320(7) 0.3751(4) 0.0934(3) 0.0330(15) Uani 1 1 d . . .
C17 C 0.5084(11) 0.2581(6) 0.2373(4) 0.061(3) Uani 1 1 d . . .
C18 C 0.4681(11) 0.3356(6) 0.2298(4) 0.063(3) Uani 1 1 d . . .
C19 C 0.4532(8) 0.4807(5) 0.0772(3) 0.0415(18) Uani 1 1 d . . .
C20 C 0.7046(8) 0.5077(4) 0.0701(3) 0.0417(18) Uani 1 1 d . . .
C21 C 0.4192(8) 0.5568(4) 0.0663(3) 0.0388(17) Uani 1 1 d . . .
C22 C 0.6737(9) 0.5839(5) 0.0581(3) 0.0441(19) Uani 1 1 d . . .
C23 C 0.5299(8) 0.6110(4) 0.0574(3) 0.0410(17) Uani 1 1 d . . .
C24 C 0.4947(8) 0.6962(4) 0.0500(3) 0.0409(17) Uani 1 1 d . . .
C25 C 0.5736(9) 0.7444(5) 0.0144(3) 0.0474(19) Uani 1 1 d . . .
C26 C 0.3865(11) 0.7307(6) 0.0796(4) 0.057(2) Uani 1 1 d . . .
C27 C 0.5375(10) 0.8242(5) 0.0109(4) 0.057(2) Uani 1 1 d . . .
C28 C 0.3580(11) 0.8101(5) 0.0741(4) 0.061(2) Uani 1 1 d . . .
C29 C 1.0532(8) 0.3063(5) 0.2663(3) 0.0458(19) Uani 1 1 d . . .
C30 C 0.9684(8) 0.2930(5) 0.2112(3) 0.0463(19) Uani 1 1 d . . .
C31 C 0.7294(9) 0.5692(5) 0.2079(3) 0.0471(19) Uani 1 1 d . . .
C32 C 0.6801(9) 0.5188(4) 0.2593(3) 0.0418(18) Uani 1 1 d . . .
C33 C 0.2292(8) 0.5394(5) 0.2068(3) 0.0459(19) Uani 1 1 d . . .
C34 C 0.1790(8) 0.5732(4) 0.2641(3) 0.0430(18) Uani 1 1 d . . .
O1W O 1.3218(8) 0.4441(4) 0.3425(3) 0.097(2) Uani 1 1 d . . .
O2W O 0.2426(9) 0.6736(5) 0.3961(3) 0.115(3) Uani 1 1 d . . .
O3W O 1.0516(7) -0.4105(4) 0.0832(3) 0.088(2) Uani 1 1 d . . .
O4W O 0.3102(10) 0.8452(6) 0.4077(4) 0.148(4) Uani 1 1 d . . .
O5W O 1.2180(8) 0.5088(4) 0.4461(4) 0.113(3) Uani 1 1 d . . .
O6W O 1.0484(16) 0.4524(9) 0.0267(6) 0.110(5) Uani 0.50 1 d P . .
H1 H 0.788(6) -0.265(4) 0.139(3) 0.024(17) Uiso 1 1 d . . .
H2 H 1.045(7) -0.221(4) 0.025(3) 0.037(18) Uiso 1 1 d . . .
H3 H 0.981(6) -0.097(4) 0.030(3) 0.020(18) Uiso 1 1 d . . .
H4 H 0.710(7) -0.139(4) 0.147(3) 0.038(19) Uiso 1 1 d . . .
H7 H 0.583(6) -0.028(4) 0.106(2) 0.030(17) Uiso 1 1 d . . .
H8 H 1.014(7) 0.035(4) 0.084(3) 0.05(2) Uiso 1 1 d . . .
H9 H 0.540(5) 0.108(3) 0.1120(19) 0.000(12) Uiso 1 1 d . . .
H10 H 0.957(7) 0.163(4) 0.092(3) 0.05(2) Uiso 1 1 d . . .
H13 H 0.625(7) 0.171(4) 0.204(3) 0.033(18) Uiso 1 1 d . . .
H14 H 0.477(8) 0.424(5) 0.181(3) 0.05(2) Uiso 1 1 d . . .
H17 H 0.500(10) 0.240(6) 0.266(4) 0.08(3) Uiso 1 1 d . . .
H18 H 0.421(8) 0.352(4) 0.251(3) 0.04(2) Uiso 1 1 d . . .
H19 H 0.383(6) 0.449(3) 0.085(2) 0.011(14) Uiso 1 1 d . . .
H20 H 0.797(6) 0.487(3) 0.072(2) 0.008(13) Uiso 1 1 d . . .
H21 H 0.321(7) 0.571(4) 0.067(2) 0.031(17) Uiso 1 1 d . . .
H22 H 0.747(7) 0.612(4) 0.051(3) 0.05(2) Uiso 1 1 d . . .
H25 H 0.652(7) 0.721(4) -0.004(3) 0.039(19) Uiso 1 1 d . . .
H26 H 0.337(6) 0.710(4) 0.095(3) 0.010(19) Uiso 1 1 d . . .
H27 H 0.605(9) 0.862(5) -0.011(4) 0.09(3) Uiso 1 1 d . . .
H28 H 0.287(10) 0.835(5) 0.096(4) 0.09(3) Uiso 1 1 d . . .

loop_
_atom_site_aniso_label
_atom_site_aniso_U_11
_atom_site_aniso_U_22
_atom_site_aniso_U_33
_atom_site_aniso_U_23
_atom_site_aniso_U_13
_atom_site_aniso_U_12
Co1 0.0549(7) 0.0500(7) 0.0591(7) -0.0056(6) -0.0005(5) -0.0022(6)
Co2 0.0543(7) 0.0497(7) 0.0530(7) 0.0024(5) 0.0049(5) -0.0031(5)
O1 0.076(4) 0.051(4) 0.055(4) -0.004(3) -0.026(3) 0.001(3)
O2 0.058(3) 0.044(3) 0.047(3) -0.011(3) -0.012(2) 0.001(3)
O3 0.073(4) 0.050(4) 0.063(4) -0.015(3) -0.028(3) 0.008(3)
O4 0.062(3) 0.044(3) 0.055(3) -0.003(3) -0.017(3) -0.003(3)
O5 0.058(3) 0.042(3) 0.052(3) 0.017(3) -0.001(3) -0.002(3)
O6 0.055(3) 0.078(4) 0.046(3) 0.018(3) 0.016(3) 0.001(3)
O7 0.069(4) 0.046(3) 0.046(3) 0.014(3) 0.019(3) -0.001(3)
O8 0.058(3) 0.049(3) 0.056(3) 0.022(3) 0.009(3) 0.000(3)
O9 0.046(3) 0.054(3) 0.051(3) -0.016(3) 0.011(2) -0.010(3)
O10 0.052(3) 0.069(4) 0.050(3) -0.011(3) 0.015(3) -0.011(3)
O11 0.051(3) 0.047(3) 0.056(3) -0.019(3) 0.017(3) -0.007(3)
O12 0.054(3) 0.080(4) 0.054(3) -0.031(3) 0.008(3) -0.010(3)
N1 0.073(5) 0.037(4) 0.055(4) -0.003(3) 0.008(4) 0.003(3)
N2 0.042(3) 0.030(3) 0.032(3) 0.001(2) 0.001(2) 0.000(3)
N3 0.046(3) 0.031(3) 0.040(4) 0.001(3) 0.007(3) 0.009(3)
N4 0.045(3) 0.030(3) 0.049(4) 0.004(3) 0.006(3) 0.003(3)
N5 0.045(3) 0.029(3) 0.032(3) 0.000(3) 0.003(3) 0.001(3)
N6 0.070(5) 0.038(4) 0.069(5) 0.008(4) -0.001(4) 0.004(4)
C1 0.083(6) 0.032(5) 0.048(5) 0.007(4) 0.009(5) -0.010(4)
C2 0.063(5) 0.032(5) 0.072(6) -0.008(4) 0.027(5) 0.017(4)
C3 0.064(6) 0.041(5) 0.058(6) 0.006(4) 0.024(4) -0.002(4)
C4 0.066(5) 0.037(5) 0.039(4) -0.002(4) 0.012(4) 0.003(4)
C5 0.057(5) 0.033(4) 0.037(4) 0.000(3) 0.006(4) -0.002(4)
C6 0.056(4) 0.028(4) 0.027(4) 0.000(3) 0.002(3) -0.001(3)
C7 0.039(4) 0.036(4) 0.050(5) 0.002(3) 0.004(3) -0.004(4)
C8 0.044(4) 0.036(4) 0.041(4) 0.001(3) 0.004(3) 0.008(4)
C9 0.042(5) 0.038(5) 0.048(5) 0.002(3) 0.001(4) 0.007(4)
C10 0.032(4) 0.039(4) 0.041(4) 0.005(3) 0.003(3) -0.001(3)
C11 0.038(4) 0.031(4) 0.026(4) 0.000(3) -0.001(3) 0.003(3)
C12 0.042(4) 0.028(4) 0.041(4) 0.007(3) 0.003(3) -0.003(3)
C13 0.051(5) 0.038(5) 0.044(5) 0.002(4) 0.002(4) -0.004(4)
C14 0.045(4) 0.044(5) 0.053(5) -0.007(4) 0.011(4) 0.004(4)
C15 0.031(3) 0.029(4) 0.037(4) -0.004(3) -0.004(3) -0.002(3)
C16 0.040(4) 0.021(4) 0.038(4) 0.003(3) 0.002(3) 0.002(3)
C17 0.081(7) 0.061(7) 0.040(6) 0.007(5) 0.010(5) -0.019(5)
C18 0.081(7) 0.065(7) 0.045(6) -0.008(5) 0.028(5) 0.003(5)
C19 0.034(4) 0.046(5) 0.044(5) 0.000(4) 0.002(3) -0.009(4)
C20 0.036(4) 0.034(4) 0.055(5) -0.005(4) 0.000(4) 0.005(4)
C21 0.038(4) 0.035(4) 0.043(4) 0.005(3) 0.001(3) 0.006(3)
C22 0.039(4) 0.036(5) 0.057(5) 0.004(4) 0.001(4) -0.008(4)
C23 0.055(5) 0.035(4) 0.033(4) 0.002(3) 0.000(3) -0.004(4)
C24 0.044(4) 0.043(4) 0.035(4) 0.003(3) -0.005(3) 0.005(4)
C25 0.051(5) 0.043(5) 0.048(5) 0.004(4) -0.002(4) 0.006(4)
C26 0.068(7) 0.045(6) 0.057(6) 0.003(5) 0.006(5) -0.002(5)
C27 0.064(6) 0.048(5) 0.057(5) 0.006(4) -0.007(4) -0.005(5)
C28 0.073(6) 0.046(5) 0.065(6) -0.010(5) 0.009(5) 0.011(5)
C29 0.041(4) 0.053(5) 0.044(5) -0.011(4) -0.010(3) 0.002(4)
C30 0.044(4) 0.052(5) 0.042(5) -0.010(4) -0.006(3) -0.001(4)
C31 0.053(5) 0.048(5) 0.041(5) 0.013(4) -0.001(4) -0.019(4)
C32 0.054(5) 0.033(4) 0.038(4) 0.001(3) -0.004(4) -0.018(4)
C33 0.047(5) 0.054(5) 0.036(4) -0.011(4) 0.000(4) 0.010(4)
C34 0.041(4) 0.044(5) 0.044(4) -0.002(4) 0.005(4) 0.005(4)
O1W 0.111(5) 0.104(6) 0.074(5) 0.002(4) -0.011(4) 0.004(5)
O2W 0.149(7) 0.135(7) 0.060(5) -0.012(4) 0.031(4) 0.028(6)
O3W 0.070(4) 0.066(4) 0.128(6) 0.022(4) 0.002(4) 0.003(3)
O4W 0.127(7) 0.193(10) 0.124(7) -0.025(7) 0.028(6) 0.004(7)
O5W 0.109(6) 0.064(5) 0.168(8) -0.022(5) 0.033(5) -0.013(4)
O6W 0.103(11) 0.114(12) 0.112(12) 0.010(10) 0.029(9) 0.012(10)

loop_
_atom_type_symbol
_atom_type_description
_atom_type_scat_dispersion_real
_atom_type_scat_dispersion_imag
_atom_type_scat_source
C C 0.0033 0.0016 'International Tables Vol C Tables 4.2.6.8 and 6.1.1.4'
H H 0.0000 0.0000 'International Tables Vol C Tables 4.2.6.8 and 6.1.1.4'
N N 0.0061 0.0033 'International Tables Vol C Tables 4.2.6.8 and 6.1.1.4'
O O 0.0106 0.0060 'International Tables Vol C Tables 4.2.6.8 and 6.1.1.4'
Co Co 0.3494 0.9721 'International Tables Vol C Tables 4.2.6.8 and 6.1.1.4'

loop_
_geom_angle_atom_site_label_1
_geom_angle_atom_site_label_2
_geom_angle_atom_site_label_3
_geom_angle
_geom_angle_site_symmetry_1
_geom_angle_site_symmetry_3
_geom_angle_publ_flag
O3 Co1 O5 96.7(2) . . ?
O3 Co1 O12 95.7(2) . 1_655 ?
O5 Co1 O12 164.4(2) . 1_655 ?
O3 Co1 O4 78.6(2) . . ?
O5 Co1 O4 97.6(2) . . ?
O12 Co1 O4 94.0(2) 1_655 . ?
O3 Co1 O6 174.2(2) . . ?
O5 Co1 O6 77.86(19) . . ?
O12 Co1 O6 89.3(2) 1_655 . ?
O4 Co1 O6 104.0(2) . . ?
O3 Co1 O11 86.5(2) . 1_655 ?
O5 Co1 O11 92.94(19) . 1_655 ?
O12 Co1 O11 78.53(19) 1_655 1_655 ?
O4 Co1 O11 162.6(2) . 1_655 ?
O6 Co1 O11 91.6(2) . 1_655 ?
O1 Co2 O9 95.1(2) 2_655 . ?
O1 Co2 O10 96.4(2) 2_655 . ?
O9 Co2 O10 78.12(19) . . ?
O1 Co2 O7 171.5(2) 2_655 . ?
O9 Co2 O7 91.7(2) . . ?
O10 Co2 O7 90.1(2) . . ?
O1 Co2 O8 96.1(2) 2_655 . ?
O9 Co2 O8 164.1(2) . . ?
O10 Co2 O8 89.4(2) . . ?
O7 Co2 O8 78.4(2) . . ?
O1 Co2 O2 78.4(2) 2_655 2_655 ?
O9 Co2 O2 95.1(2) . 2_655 ?
O10 Co2 O2 171.2(2) . 2_655 ?
O7 Co2 O2 95.9(2) . 2_655 ?
O8 Co2 O2 98.2(2) . 2_655 ?
C29 O1 Co2 113.1(5) . 2_645 ?
C30 O2 Co2 112.6(5) . 2_645 ?
C29 O3 Co1 114.3(5) . . ?
C30 O4 Co1 113.3(5) . . ?
C32 O5 Co1 114.6(5) . . ?
C31 O6 Co1 113.1(5) . . ?
C32 O7 Co2 113.9(4) . . ?
C31 O8 Co2 114.3(5) . . ?
C34 O9 Co2 114.4(4) . . ?
C33 O10 Co2 114.2(5) . . ?
C34 O11 Co1 113.8(4) . 1_455 ?
C33 O12 Co1 113.9(5) . 1_455 ?
C1 N1 C2 116.2(7) . . ?
C10 N2 C9 121.1(6) . . ?
C10 N2 C11 119.9(6) . . ?
C9 N2 C11 118.9(6) . . ?
C11 N3 N4 118.8(5) . . ?
C16 N4 N3 117.6(5) . . ?
C20 N5 C19 120.3(6) . . ?
C20 N5 C16 118.5(6) . . ?
C19 N5 C16 121.2(6) . . ?
C27 N6 C28 117.4(7) . . ?
N1 C1 C4 124.3(8) . . ?
N1 C1 H1 118(4) . . ?
C4 C1 H1 118(4) . . ?
N1 C2 C3 123.6(8) . . ?
N1 C2 H2 115(4) . . ?
C3 C2 H2 121(4) . . ?
C2 C3 C5 120.2(8) . . ?
C2 C3 H3 117(5) . . ?
C5 C3 H3 123(5) . . ?
C5 C4 C1 118.4(7) . . ?
C5 C4 H4 119(4) . . ?
C1 C4 H4 122(4) . . ?
C3 C5 C4 117.2(7) . . ?
C3 C5 C6 121.6(7) . . ?
C4 C5 C6 121.2(6) . . ?
C8 C6 C7 117.6(6) . . ?
C8 C6 C5 121.1(6) . . ?
C7 C6 C5 121.3(6) . . ?
C9 C7 C6 120.5(7) . . ?
C9 C7 H7 119(3) . . ?
C6 C7 H7 120(3) . . ?
C10 C8 C6 121.0(7) . . ?
C10 C8 H8 113(4) . . ?
C6 C8 H8 125(4) . . ?
C7 C9 N2 120.1(7) . . ?
C7 C9 H9 124(3) . . ?
N2 C9 H9 116(3) . . ?
N2 C10 C8 119.7(7) . . ?
N2 C10 H10 120(4) . . ?
C8 C10 H10 120(4) . . ?
N3 C11 C12 126.1(6) . . ?
N3 C11 N2 112.0(5) . . ?
C12 C11 N2 121.9(6) . . ?
C15 C12 C13 119.6(7) . . ?
C15 C12 C11 115.3(6) . . ?
C13 C12 C11 125.0(6) . . ?
C17 C13 C12 119.3(8) . . ?
C17 C13 H13 121(4) . . ?
C12 C13 H13 119(4) . . ?
C18 C14 C15 118.9(9) . . ?
C18 C14 H14 121(5) . . ?
C15 C14 H14 120(5) . . ?
C12 C15 C14 119.3(7) . . ?
C12 C15 C16 115.2(6) . . ?
C14 C15 C16 125.5(7) . . ?
N4 C16 C15 126.9(6) . . ?
N4 C16 N5 112.2(5) . . ?
C15 C16 N5 120.8(6) . . ?
C13 C17 C18 120.3(9) . . ?
C13 C17 H17 120(7) . . ?
C18 C17 H17 119(7) . . ?
C14 C18 C17 122.5(9) . . ?
C14 C18 H18 122(6) . . ?
C17 C18 H18 115(6) . . ?
C21 C19 N5 121.0(7) . . ?
C21 C19 H19 118(4) . . ?
N5 C19 H19 121(4) . . ?
N5 C20 C22 119.9(7) . . ?
N5 C20 H20 116(3) . . ?
C22 C20 H20 124(3) . . ?
C19 C21 C23 119.7(7) . . ?
C19 C21 H21 118(4) . . ?
C23 C21 H21 123(4) . . ?
C20 C22 C23 120.7(7) . . ?
C20 C22 H22 115(5) . . ?
C23 C22 H22 124(5) . . ?
C21 C23 C22 118.2(7) . . ?
C21 C23 C24 120.3(7) . . ?
C22 C23 C24 121.5(7) . . ?
C26 C24 C25 117.2(8) . . ?
C26 C24 C23 120.7(7) . . ?
C25 C24 C23 122.0(7) . . ?
C27 C25 C24 118.7(8) . . ?
C27 C25 H25 124(4) . . ?
C24 C25 H25 117(4) . . ?
C24 C26 C28 120.6(9) . . ?
C24 C26 H26 124(6) . . ?
C28 C26 H26 115(6) . . ?
N6 C27 C25 123.1(8) . . ?
N6 C27 H27 117(5) . . ?
C25 C27 H27 119(5) . . ?
N6 C28 C26 122.9(9) . . ?
N6 C28 H28 116(6) . . ?
C26 C28 H28 121(6) . . ?
O1 C29 O3 125.7(7) . . ?
O1 C29 C30 118.1(7) . . ?
O3 C29 C30 116.1(7) . . ?
O2 C30 O4 125.8(7) . . ?
O2 C30 C29 116.9(7) . . ?
O4 C30 C29 117.4(7) . . ?
O8 C31 O6 127.1(7) . . ?
O8 C31 C32 116.6(7) . . ?
O6 C31 C32 116.4(7) . . ?
O5 C32 O7 127.6(7) . . ?
O5 C32 C31 115.7(7) . . ?
O7 C32 C31 116.7(7) . . ?
O10 C33 O12 126.3(7) . . ?
O10 C33 C34 116.3(7) . . ?
O12 C33 C34 117.4(7) . . ?
O11 C34 O9 127.4(7) . . ?
O11 C34 C33 116.1(7) . . ?
O9 C34 C33 116.4(6) . . ?

loop_
_geom_bond_atom_site_label_1
_geom_bond_atom_site_label_2
_geom_bond_distance
_geom_bond_site_symmetry_2
_geom_bond_publ_flag
Co1 O3 2.111(5) . ?
Co1 O5 2.113(5) . ?
Co1 O12 2.112(5) 1_655 ?
Co1 O4 2.120(5) . ?
Co1 O6 2.127(5) . ?
Co1 O11 2.145(5) 1_655 ?
Co2 O1 2.111(5) 2_655 ?
Co2 O9 2.124(5) . ?
Co2 O10 2.127(5) . ?
Co2 O7 2.133(5) . ?
Co2 O8 2.134(5) . ?
Co2 O2 2.139(5) 2_655 ?
O1 C29 1.232(9) . ?
O1 Co2 2.111(5) 2_645 ?
O2 C30 1.245(8) . ?
O2 Co2 2.139(5) 2_645 ?
O3 C29 1.263(9) . ?
O4 C30 1.261(9) . ?
O5 C32 1.234(8) . ?
O6 C31 1.241(9) . ?
O7 C32 1.254(9) . ?
O8 C31 1.242(9) . ?
O9 C34 1.245(8) . ?
O10 C33 1.245(8) . ?
O11 C34 1.243(8) . ?
O11 Co1 2.145(5) 1_455 ?
O12 C33 1.251(9) . ?
O12 Co1 2.112(5) 1_455 ?
N1 C1 1.318(10) . ?
N1 C2 1.326(10) . ?
N2 C10 1.343(8) . ?
N2 C9 1.367(9) . ?
N2 C11 1.449(8) . ?
N3 C11 1.307(8) . ?
N3 N4 1.366(7) . ?
N4 C16 1.309(8) . ?
N5 C20 1.353(9) . ?
N5 C19 1.359(9) . ?
N5 C16 1.453(8) . ?
N6 C27 1.328(10) . ?
N6 C28 1.330(11) . ?
C1 C4 1.385(11) . ?
C1 H1 0.83(6) . ?
C2 C3 1.363(11) . ?
C2 H2 0.90(7) . ?
C3 C5 1.369(10) . ?
C3 H3 0.78(6) . ?
C4 C5 1.379(10) . ?
C4 H4 0.92(6) . ?
C5 C6 1.492(9) . ?
C6 C8 1.380(10) . ?
C6 C7 1.406(9) . ?
C7 C9 1.342(10) . ?
C7 H7 1.00(6) . ?
C8 C10 1.365(10) . ?
C8 H8 0.95(7) . ?
C9 H9 0.91(5) . ?
C10 H10 0.99(7) . ?
C11 C12 1.416(9) . ?
C12 C15 1.396(9) . ?
C12 C13 1.402(10) . ?
C13 C17 1.361(12) . ?
C13 H13 0.92(6) . ?
C14 C18 1.336(12) . ?
C14 C15 1.412(10) . ?
C14 H14 0.84(7) . ?
C15 C16 1.411(9) . ?
C17 C18 1.375(13) . ?
C17 H17 0.76(9) . ?
C18 H18 0.73(7) . ?
C19 C21 1.350(10) . ?
C19 H19 0.86(5) . ?
C20 C22 1.353(10) . ?
C20 H20 0.91(5) . ?
C21 C23 1.385(9) . ?
C21 H21 0.93(6) . ?
C22 C23 1.391(10) . ?
C22 H22 0.84(7) . ?
C23 C24 1.489(10) . ?
C24 C26 1.361(12) . ?
C24 C25 1.395(10) . ?
C25 C27 1.393(11) . ?
C25 H25 0.94(7) . ?
C26 C28 1.375(12) . ?
C26 H26 0.69(5) . ?
C27 H27 1.04(9) . ?
C28 H28 0.94(9) . ?
C29 C30 1.542(10) . ?
C31 C32 1.576(10) . ?
C33 C34 1.571(10) . ?
